data_2236308
loop_
_publ_author_name
'Chen, Zheng-Wang'
'Chen, Hai-Chuan'
'Ye, Dong-Nai'
'Hu, Qiao-Sheng'

_publ_section_title
;
 (<i>Z</i>)-1,4-Diphenylbut-1-en-3-ynyl acetate
;
_journal_coeditor_code HG5238
_journal_issue 10
_journal_name_full 'Acta Crystallographica Section E'
_journal_page_first o2847
_journal_paper_doi 10.1107/S1600536812037439
_journal_volume 68
_journal_year 2012
_chemical_formula_iupac 'C18 H14 O2'
_chemical_formula_moiety 'C18 H14 O2'
_chemical_formula_sum 'C18 H14 O2'
_chemical_formula_weight 262.29
_chemical_name_systematic
;
(<i>Z</i>)-1,4-Diphenylbut-1-en-3-ynyl acetate
;
_space_group_IT_number 14
_symmetry_cell_setting monoclinic
_symmetry_space_group_name_Hall '-P 2ybc'
_symmetry_space_group_name_H-M 'P 1 21/c 1'
_atom_sites_solution_hydrogens geom
_atom_sites_solution_primary direct
_atom_sites_solution_secondary difmap
_audit_creation_method SHELXL-97
_cell_angle_alpha 90.00
_cell_angle_beta 91.558(2)
_cell_angle_gamma 90.00
_cell_formula_units_Z 4
_cell_length_a 13.1480(5)
_cell_length_b 5.5912(2)
_cell_length_c 19.7579(7)
_cell_measurement_reflns_used 5837
_cell_measurement_temperature 296(2)
_cell_measurement_theta_max 27.90
_cell_measurement_theta_min 2.82
_cell_volume 1451.93(9)
_computing_cell_refinement 'SAINT (Bruker, 2004)'
_computing_data_collection 'APEX2 (Bruker, 2004)'
_computing_data_reduction 'SAINT (Bruker, 2004)'
_computing_molecular_graphics 'XP in SHELXTL (Sheldrick, 2008)'
_computing_publication_material 'SHELXL97 (Sheldrick, 2008)'
_computing_structure_refinement 'SHELXL97 (Sheldrick, 2008)'
_computing_structure_solution 'SHELXS97 (Sheldrick, 2008)'
_diffrn_ambient_temperature 296(2)
_diffrn_measured_fraction_theta_full 0.999
_diffrn_measured_fraction_theta_max 0.999
_diffrn_measurement_device_type 'Bruker APEXII area-detector'
_diffrn_measurement_method '\f and \w scan'
_diffrn_radiation_monochromator graphite
_diffrn_radiation_source 'fine-focus sealed tube'
_diffrn_radiation_type MoK\a
_diffrn_radiation_wavelength 0.71073
_diffrn_reflns_av_R_equivalents 0.0211
_diffrn_reflns_av_sigmaI/netI 0.0232
_diffrn_reflns_limit_h_max 15
_diffrn_reflns_limit_h_min -15
_diffrn_reflns_limit_k_max 6
_diffrn_reflns_limit_k_min -6
_diffrn_reflns_limit_l_max 23
_diffrn_reflns_limit_l_min -23
_diffrn_reflns_number 8119
_diffrn_reflns_theta_full 25.20
_diffrn_reflns_theta_max 25.20
_diffrn_reflns_theta_min 2.61
_diffrn_standards_number 0
_exptl_absorpt_coefficient_mu 0.077
_exptl_absorpt_correction_T_max 0.998
_exptl_absorpt_correction_T_min 0.987
_exptl_absorpt_correction_type multi-scan
_exptl_absorpt_process_details '(SADABS; Sheldrick, 1996)'
_exptl_crystal_colour colorless
_exptl_crystal_density_diffrn 1.200
_exptl_crystal_density_method 'not measured'
_exptl_crystal_description block
_exptl_crystal_F_000 552
_exptl_crystal_size_max 0.33
_exptl_crystal_size_mid 0.28
_exptl_crystal_size_min 0.20
_refine_diff_density_max 0.087
_refine_diff_density_min -0.139
_refine_ls_extinction_method none
_refine_ls_goodness_of_fit_ref 1.021
_refine_ls_hydrogen_treatment constr
_refine_ls_matrix_type full
_refine_ls_number_parameters 182
_refine_ls_number_reflns 2611
_refine_ls_number_restraints 0
_refine_ls_restrained_S_all 1.021
_refine_ls_R_factor_all 0.0690
_refine_ls_R_factor_gt 0.0405
_refine_ls_shift/su_max 0.000
_refine_ls_shift/su_mean 0.000
_refine_ls_structure_factor_coef Fsqd
_refine_ls_weighting_details 'calc w=1/[\s^2^(Fo^2^)+(0.0583P)^2^+0.1384P] where P=(Fo^2^+2Fc^2^)/3'
_refine_ls_weighting_scheme calc
_refine_ls_wR_factor_gt 0.1040
_refine_ls_wR_factor_ref 0.1234
_reflns_number_gt 1678
_reflns_number_total 2611
_reflns_threshold_expression I>2sigma(I)
_cod_data_source_file hg5238.cif
_cod_data_source_block I
_cod_original_sg_symbol_H-M 'P 21/c'
_cod_database_code 2236308
_cod_database_fobs_code 2236308

loop_
_symmetry_equiv_pos_as_xyz
'x, y, z'
'-x, y+1/2, -z+1/2'
'-x, -y, -z'
'x, -y-1/2, z-1/2'

loop_
_atom_site_type_symbol
_atom_site_label
_atom_site_fract_x
_atom_site_fract_y
_atom_site_fract_z
_atom_site_U_iso_or_equiv
_atom_site_adp_type
_atom_site_calc_flag
_atom_site_refinement_flags
_atom_site_occupancy
_atom_site_symmetry_multiplicity
C C1 0.30322(13) -0.0799(4) 0.49684(9) 0.0692(5) Uani d . 1 1
C C2 0.28690(17) -0.2708(5) 0.53970(12) 0.0953(7) Uani d . 1 1
H H2 0.2419 -0.3916 0.5266 0.114 Uiso calc R 1 1
C C3 0.3369(3) -0.2826(7) 0.60151(15) 0.1280(11) Uani d . 1 1
H H3 0.3254 -0.4111 0.6302 0.154 Uiso calc R 1 1
C C4 0.4031(3) -0.1080(9) 0.62109(15) 0.1426(16) Uani d . 1 1
H H4 0.4372 -0.1181 0.6628 0.171 Uiso calc R 1 1
C C5 0.4196(2) 0.0823(8) 0.57961(17) 0.1327(12) Uani d . 1 1
H H5 0.4647 0.2021 0.5933 0.159 Uiso calc R 1 1
C C6 0.36951(17) 0.0975(5) 0.51739(11) 0.0974(7) Uani d . 1 1
H H6 0.3807 0.2280 0.4894 0.117 Uiso calc R 1 1
C C7 0.25155(13) -0.0651(4) 0.43211(10) 0.0701(5) Uani d . 1 1
C C8 0.20928(13) -0.0556(4) 0.37789(10) 0.0685(5) Uani d . 1 1
C C9 0.15912(12) -0.0526(4) 0.31331(9) 0.0652(5) Uani d . 1 1
H H9 0.1158 -0.1790 0.3023 0.078 Uiso calc R 1 1
C C10 0.17019(11) 0.1197(3) 0.26765(8) 0.0550(4) Uani d . 1 1
C C11 0.11939(11) 0.1374(3) 0.20075(8) 0.0536(4) Uani d . 1 1
C C12 0.04989(12) -0.0339(3) 0.17850(8) 0.0650(5) Uani d . 1 1
H H12 0.0366 -0.1650 0.2058 0.078 Uiso calc R 1 1
C C13 0.00025(14) -0.0127(4) 0.11645(10) 0.0748(5) Uani d . 1 1
H H13 -0.0463 -0.1290 0.1024 0.090 Uiso calc R 1 1
C C14 0.01901(15) 0.1784(4) 0.07548(9) 0.0752(6) Uani d . 1 1
H H14 -0.0148 0.1929 0.0337 0.090 Uiso calc R 1 1
C C15 0.08782(15) 0.3482(4) 0.09637(10) 0.0799(6) Uani d . 1 1
H H15 0.1012 0.4776 0.0684 0.096 Uiso calc R 1 1
C C16 0.13779(13) 0.3297(3) 0.15865(10) 0.0708(5) Uani d . 1 1
H H16 0.1840 0.4472 0.1723 0.085 Uiso calc R 1 1
C C17 0.33312(11) 0.2969(3) 0.28114(8) 0.0565(4) Uani d . 1 1
C C18 0.38508(13) 0.5103(4) 0.30975(10) 0.0770(6) Uani d . 1 1
H H18A 0.4559 0.5052 0.2992 0.116 Uiso calc R 1 1
H H18B 0.3783 0.5121 0.3580 0.116 Uiso calc R 1 1
H H18C 0.3548 0.6521 0.2906 0.116 Uiso calc R 1 1
O O1 0.23034(7) 0.3175(2) 0.28623(6) 0.0629(3) Uani d . 1 1
O O2 0.37147(8) 0.1261(2) 0.25663(7) 0.0784(4) Uani d . 1 1

loop_
_atom_site_aniso_label
_atom_site_aniso_U_11
_atom_site_aniso_U_22
_atom_site_aniso_U_33
_atom_site_aniso_U_12
_atom_site_aniso_U_13
_atom_site_aniso_U_23
C1 0.0638(10) 0.0764(14) 0.0674(11) 0.0162(10) 0.0031(9) -0.0050(11)
C2 0.0945(15) 0.0937(18) 0.0979(16) 0.0216(13) 0.0047(12) 0.0187(14)
C3 0.146(3) 0.151(3) 0.0871(19) 0.074(2) 0.0098(17) 0.0319(19)
C4 0.136(3) 0.212(5) 0.0786(19) 0.094(3) -0.0156(18) -0.027(2)
C5 0.122(2) 0.164(3) 0.111(2) 0.018(2) -0.0324(18) -0.054(2)
C6 0.0986(16) 0.1039(19) 0.0890(15) -0.0034(15) -0.0102(12) -0.0148(14)
C7 0.0626(10) 0.0702(14) 0.0776(13) 0.0052(9) 0.0032(9) 0.0003(10)
C8 0.0592(10) 0.0669(13) 0.0792(12) -0.0019(9) 0.0016(9) 0.0049(10)
C9 0.0571(9) 0.0617(13) 0.0767(12) -0.0069(9) -0.0037(8) 0.0016(10)
C10 0.0426(8) 0.0485(11) 0.0743(11) -0.0014(7) 0.0055(7) -0.0032(9)
C11 0.0447(8) 0.0499(11) 0.0667(10) 0.0022(8) 0.0108(7) -0.0005(8)
C12 0.0709(11) 0.0572(12) 0.0670(11) -0.0081(9) 0.0066(8) 0.0003(9)
C13 0.0796(12) 0.0722(14) 0.0725(12) -0.0078(11) -0.0020(9) -0.0111(11)
C14 0.0783(12) 0.0820(15) 0.0654(11) 0.0095(12) 0.0042(9) -0.0022(11)
C15 0.0782(12) 0.0777(15) 0.0842(13) 0.0033(11) 0.0102(10) 0.0242(12)
C16 0.0594(10) 0.0629(13) 0.0900(13) -0.0070(9) 0.0010(9) 0.0126(11)
C17 0.0472(9) 0.0560(11) 0.0664(10) 0.0011(8) 0.0024(7) 0.0011(9)
C18 0.0659(11) 0.0718(14) 0.0930(13) -0.0169(10) -0.0036(9) -0.0095(11)
O1 0.0477(6) 0.0512(8) 0.0900(8) -0.0005(5) 0.0040(5) -0.0097(6)
O2 0.0554(7) 0.0700(9) 0.1103(10) 0.0034(6) 0.0143(6) -0.0190(8)

loop_
_atom_type_symbol
_atom_type_description
_atom_type_scat_dispersion_real
_atom_type_scat_dispersion_imag
_atom_type_scat_source
C C 0.0033 0.0016 'International Tables Vol C Tables 4.2.6.8 and 6.1.1.4'
H H 0.0000 0.0000 'International Tables Vol C Tables 4.2.6.8 and 6.1.1.4'
O O 0.0106 0.0060 'International Tables Vol C Tables 4.2.6.8 and 6.1.1.4'

loop_
_geom_angle_atom_site_label_1
_geom_angle_atom_site_label_2
_geom_angle_atom_site_label_3
_geom_angle
C6 C1 C2 118.9(2)
C6 C1 C7 120.2(2)
C2 C1 C7 120.9(2)
C3 C2 C1 120.2(3)
C3 C2 H2 119.9
C1 C2 H2 119.9
C4 C3 C2 120.5(3)
C4 C3 H3 119.8
C2 C3 H3 119.8
C3 C4 C5 120.1(3)
C3 C4 H4 120.0
C5 C4 H4 120.0
C4 C5 C6 120.2(3)
C4 C5 H5 119.9
C6 C5 H5 119.9
C1 C6 C5 120.1(3)
C1 C6 H6 120.0
C5 C6 H6 120.0
C8 C7 C1 179.1(2)
C7 C8 C9 178.1(2)
C10 C9 C8 124.12(17)
C10 C9 H9 117.9
C8 C9 H9 117.9
C9 C10 O1 117.69(15)
C9 C10 C11 127.15(15)
O1 C10 C11 114.96(14)
C16 C11 C12 118.06(16)
C16 C11 C10 120.70(15)
C12 C11 C10 121.23(15)
C13 C12 C11 120.95(18)
C13 C12 H12 119.5
C11 C12 H12 119.5
C14 C13 C12 120.35(19)
C14 C13 H13 119.8
C12 C13 H13 119.8
C13 C14 C15 119.51(18)
C13 C14 H14 120.2
C15 C14 H14 120.2
C14 C15 C16 120.74(18)
C14 C15 H15 119.6
C16 C15 H15 119.6
C15 C16 C11 120.39(17)
C15 C16 H16 119.8
C11 C16 H16 119.8
O2 C17 O1 122.01(16)
O2 C17 C18 127.35(15)
O1 C17 C18 110.64(15)
C17 C18 H18A 109.5
C17 C18 H18B 109.5
H18A C18 H18B 109.5
C17 C18 H18C 109.5
H18A C18 H18C 109.5
H18B C18 H18C 109.5
C17 O1 C10 117.88(12)

loop_
_geom_bond_atom_site_label_1
_geom_bond_atom_site_label_2
_geom_bond_distance
C1 C6 1.374(3)
C1 C2 1.383(3)
C1 C7 1.434(2)
C2 C3 1.373(4)
C2 H2 0.9300
C3 C4 1.357(5)
C3 H3 0.9300
C4 C5 1.364(5)
C4 H4 0.9300
C5 C6 1.381(3)
C5 H5 0.9300
C6 H6 0.9300
C7 C8 1.194(2)
C8 C9 1.420(2)
C9 C10 1.330(2)
C9 H9 0.9300
C10 O1 1.4025(18)
C10 C11 1.468(2)
C11 C16 1.385(2)
C11 C12 1.387(2)
C12 C13 1.378(2)
C12 H12 0.9300
C13 C14 1.367(3)
C13 H13 0.9300
C14 C15 1.367(3)
C14 H14 0.9300
C15 C16 1.383(2)
C15 H15 0.9300
C16 H16 0.9300
C17 O2 1.1894(19)
C17 O1 1.3626(18)
C17 C18 1.479(2)
C18 H18A 0.9600
C18 H18B 0.9600
C18 H18C 0.9600

loop_
_cod_related_entry_id
_cod_related_entry_database
_cod_related_entry_code
1 ChemSpider 28418659
